data_7000779
loop_
_publ_author_name
'Wallis, Christopher'
'Edwards, Peter G.'
'Hanton, Martin'
'Newman, Paul D.'
'Stasch, Andreas'
'Jones, Cameron'
'Tooze, Robert P.'

_publ_section_title
;
 Coordination chemistry of 2,6-dixylyl-4-phenylphosphabarrelene with
 selected transition metals
;
_journal_issue 12
_journal_name_full 'Dalton Transactions'
_journal_page_first 2170
_journal_page_last 2177
_journal_paper_doi 10.1039/b816499a
_journal_year 2009
_chemical_formula_moiety 'C43 H42 Fe O2 P Si, P F6'
_chemical_formula_sum 'C43 H42 F6 Fe O2 P2 Si'
_chemical_formula_weight 850.65
_chemical_name_systematic
;
?
;
_space_group_IT_number 33
_symmetry_cell_setting orthorhombic
_symmetry_space_group_name_Hall 'P 2c -2n'
_symmetry_space_group_name_H-M 'P n a 21'
_atom_sites_solution_hydrogens geom
_atom_sites_solution_primary direct
_atom_sites_solution_secondary difmap
_audit_creation_method SHELXL-97
_cell_angle_alpha 90.00
_cell_angle_beta 90.00
_cell_angle_gamma 90.00
_cell_formula_units_Z 4
_cell_length_a 17.285(4)
_cell_length_b 18.104(4)
_cell_length_c 12.811(3)
_cell_measurement_reflns_used 6568
_cell_measurement_temperature 150(2)
_cell_measurement_theta_max 26.07
_cell_measurement_theta_min 3
_cell_volume 4008.9(16)
_computing_cell_refinement DENZO/SCALEPACK
_computing_data_collection 'cOLLECT,Nonius BV, 1997-2001'
_computing_data_reduction DENZO/SCALEPACK
_computing_structure_refinement SHELXL-97
_computing_structure_solution SHELXs-97
_diffrn_ambient_temperature 150(2)
_diffrn_measured_fraction_theta_full 0.994
_diffrn_measured_fraction_theta_max 0.994
_diffrn_measurement_device_type 'Nonius KappaCCD'
_diffrn_measurement_method 'CCD scans'
_diffrn_radiation_monochromator graphite
_diffrn_radiation_source 'fine-focus sealed tube'
_diffrn_radiation_type MoK\a
_diffrn_radiation_wavelength 0.71073
_diffrn_reflns_av_R_equivalents 0.0450
_diffrn_reflns_av_sigmaI/netI 0.0538
_diffrn_reflns_limit_h_max 21
_diffrn_reflns_limit_h_min -21
_diffrn_reflns_limit_k_max 22
_diffrn_reflns_limit_k_min -21
_diffrn_reflns_limit_l_max 14
_diffrn_reflns_limit_l_min -15
_diffrn_reflns_number 21094
_diffrn_reflns_theta_full 26.07
_diffrn_reflns_theta_max 26.07
_diffrn_reflns_theta_min 3.00
_exptl_absorpt_coefficient_mu 0.550
_exptl_absorpt_correction_T_max 0.8979
_exptl_absorpt_correction_T_min 0.8747
_exptl_absorpt_correction_type multi-scan
_exptl_absorpt_process_details DENZO/SCALEPACK
_exptl_crystal_colour yellow
_exptl_crystal_density_diffrn 1.409
_exptl_crystal_density_method 'not measured'
_exptl_crystal_description block
_exptl_crystal_F_000 1760
_exptl_crystal_size_max 0.25
_exptl_crystal_size_mid 0.22
_exptl_crystal_size_min 0.20
_refine_diff_density_max 0.891
_refine_diff_density_min -0.406
_refine_diff_density_rms 0.058
_refine_ls_abs_structure_details 'Flack H D (1983), Acta Cryst. A39, 876-881'
_refine_ls_abs_structure_Flack 0.01(2)
_refine_ls_extinction_method none
_refine_ls_goodness_of_fit_ref 1.038
_refine_ls_hydrogen_treatment constr
_refine_ls_matrix_type full
_refine_ls_number_parameters 504
_refine_ls_number_reflns 7708
_refine_ls_number_restraints 1
_refine_ls_restrained_S_all 1.038
_refine_ls_R_factor_all 0.0662
_refine_ls_R_factor_gt 0.0532
_refine_ls_shift/su_max 0.001
_refine_ls_shift/su_mean 0.000
_refine_ls_structure_factor_coef Fsqd
_refine_ls_weighting_details 'calc w=1/[\s^2^(Fo^2^)+(0.0661P)^2^+2.7096P] where P=(Fo^2^+2Fc^2^)/3'
_refine_ls_weighting_scheme calc
_refine_ls_wR_factor_gt 0.1274
_refine_ls_wR_factor_ref 0.1352
_reflns_number_gt 6568
_reflns_number_total 7708
_reflns_threshold_expression >2sigma(I)
_cod_data_source_file b816499a.txt
_cod_data_source_block pna21
_cod_depositor_comments
;
The following automatic conversions were performed:
'_symmetry_cell_setting' value 'Orthorhombic' changed to 'orthorhombic'
according to '/home/saulius/struct/CIF-dictionaries/cif_core.dic'
dictionary named 'cif_core.dic' version 2.4.1 from 2010-06-29.

Automatic conversion script
Id: cif_fix_enum 1527 2010-12-29 10:47:43Z saulius 
;
_cod_original_cell_volume 4008.8(14)
_cod_original_sg_symbol_H-M Pna21
_cod_database_code 7000779

loop_
_symmetry_equiv_pos_as_xyz
'x, y, z'
'-x, -y, z+1/2'
'-x+1/2, y+1/2, z+1/2'
'x+1/2, -y+1/2, z'

loop_
_atom_site_label
_atom_site_type_symbol
_atom_site_fract_x
_atom_site_fract_y
_atom_site_fract_z
_atom_site_U_iso_or_equiv
_atom_site_adp_type
_atom_site_occupancy
_atom_site_symmetry_multiplicity
_atom_site_calc_flag
_atom_site_refinement_flags
_atom_site_disorder_assembly
_atom_site_disorder_group
C1 C -0.0345(2) 0.8308(2) 1.0198(3) 0.0364(9) Uani 1 1 d . . .
C2 C -0.0790(2) 0.7905(2) 1.0823(3) 0.0361(9) Uani 1 1 d . . .
H2 H -0.1232 0.8125 1.1136 0.043 Uiso 1 1 calc R . .
C3 C -0.0608(2) 0.7090(2) 1.1054(3) 0.0359(9) Uani 1 1 d . . .
C4 C -0.0571(2) 0.6703(2) 0.9995(3) 0.0358(9) Uani 1 1 d . . .
H4 H -0.0894 0.6288 0.9866 0.043 Uiso 1 1 calc R . .
C5 C -0.0097(2) 0.6937(2) 0.9254(3) 0.0365(9) Uani 1 1 d . . .
C6 C -0.0440(2) 0.9104(2) 0.9946(3) 0.0439(10) Uani 1 1 d . . .
C7 C -0.0026(3) 0.9625(2) 1.0495(4) 0.0490(11) Uani 1 1 d . . .
C8 C -0.0095(4) 1.0371(3) 1.0175(6) 0.082(2) Uani 1 1 d . . .
H8 H 0.0189 1.0742 1.0531 0.098 Uiso 1 1 calc R . .
C9 C -0.0573(5) 1.0566(4) 0.9347(6) 0.100(3) Uani 1 1 d . . .
C10 C -0.0996(4) 1.0040(4) 0.8848(7) 0.091(3) Uani 1 1 d . . .
H10 H -0.1335 1.0179 0.8299 0.109 Uiso 1 1 calc R . .
C11 C -0.0940(3) 0.9319(3) 0.9126(5) 0.0653(15) Uani 1 1 d . . .
H11 H -0.1238 0.8957 0.8769 0.078 Uiso 1 1 calc R . .
C12 C 0.0394(4) 0.9447(4) 1.1390(6) 0.086(2) Uani 1 1 d . . .
H12A H 0.0059 0.9493 1.2004 0.129 Uiso 1 1 calc R . .
H12B H 0.0834 0.9785 1.1459 0.129 Uiso 1 1 calc R . .
H12C H 0.0584 0.8938 1.1336 0.129 Uiso 1 1 calc R . .
C13 C -0.0605(6) 1.1398(4) 0.9050(8) 0.138(4) Uani 1 1 d . . .
H13A H -0.0581 1.1449 0.8289 0.207 Uiso 1 1 calc R . .
H13B H -0.0166 1.1657 0.9366 0.207 Uiso 1 1 calc R . .
H13C H -0.1089 1.1613 0.9307 0.207 Uiso 1 1 calc R . .
C14 C -0.1190(2) 0.6764(2) 1.1825(3) 0.0377(9) Uani 1 1 d . . .
C15 C -0.1295(2) 0.7128(2) 1.2775(4) 0.0456(10) Uani 1 1 d . . .
H15 H -0.1029 0.7578 1.2903 0.055 Uiso 1 1 calc R . .
C16 C -0.1781(2) 0.6841(3) 1.3534(4) 0.0497(10) Uani 1 1 d . . .
H16 H -0.1843 0.7097 1.4176 0.060 Uiso 1 1 calc R . .
C17 C -0.2180(3) 0.6186(3) 1.3368(4) 0.0547(12) Uani 1 1 d . . .
H17 H -0.2511 0.5987 1.3889 0.066 Uiso 1 1 calc R . .
C18 C -0.2079(3) 0.5830(3) 1.2417(4) 0.0542(12) Uani 1 1 d . . .
H18 H -0.2348 0.5381 1.2291 0.065 Uiso 1 1 calc R . .
C19 C -0.1600(3) 0.6106(2) 1.1650(4) 0.0454(10) Uani 1 1 d . . .
H19 H -0.1548 0.5852 1.1005 0.054 Uiso 1 1 calc R . .
C20 C 0.0228(2) 0.7071(2) 1.1496(3) 0.0332(8) Uani 1 1 d . . .
C21 C 0.0809(2) 0.7399(2) 1.0896(3) 0.0352(8) Uani 1 1 d . . .
C22 C 0.1558(2) 0.7445(2) 1.1258(3) 0.0410(10) Uani 1 1 d . . .
H22 H 0.1944 0.7685 1.0856 0.049 Uiso 1 1 calc R . .
C23 C 0.1742(2) 0.7135(3) 1.2219(4) 0.0480(11) Uani 1 1 d . . .
H23 H 0.2256 0.7172 1.2476 0.058 Uiso 1 1 calc R . .
C24 C 0.1201(3) 0.6782(2) 1.2791(4) 0.0489(11) Uani 1 1 d . . .
H24 H 0.1341 0.6560 1.3436 0.059 Uiso 1 1 calc R . .
C25 C 0.0429(2) 0.6740(2) 1.2440(3) 0.0408(9) Uani 1 1 d . . .
H25 H 0.0050 0.6488 1.2842 0.049 Uiso 1 1 calc R . .
C26 C -0.0037(2) 0.6596(2) 0.8198(3) 0.0386(9) Uani 1 1 d . . .
C27 C 0.0545(3) 0.6089(2) 0.7979(3) 0.0451(10) Uani 1 1 d . . .
C28 C 0.0575(3) 0.5787(3) 0.6972(4) 0.0554(12) Uani 1 1 d . . .
H28 H 0.0967 0.5437 0.6813 0.067 Uiso 1 1 calc R . .
C29 C 0.0049(3) 0.5983(3) 0.6199(4) 0.0558(12) Uani 1 1 d . . .
C30 C -0.0517(3) 0.6486(3) 0.6434(4) 0.0518(12) Uani 1 1 d . . .
H30 H -0.0875 0.6631 0.5910 0.062 Uiso 1 1 calc R . .
C31 C -0.0574(3) 0.6786(2) 0.7433(4) 0.0451(10) Uani 1 1 d . . .
H31 H -0.0980 0.7121 0.7593 0.054 Uiso 1 1 calc R . .
C32 C 0.1148(3) 0.5868(3) 0.8769(4) 0.0549(12) Uani 1 1 d . . .
H32A H 0.1127 0.5333 0.8879 0.082 Uiso 1 1 calc R . .
H32B H 0.1047 0.6122 0.9431 0.082 Uiso 1 1 calc R . .
H32C H 0.1662 0.6005 0.8511 0.082 Uiso 1 1 calc R . .
C33 C 0.0113(4) 0.5639(4) 0.5122(4) 0.086(2) Uani 1 1 d . . .
H33A H -0.0190 0.5930 0.4623 0.128 Uiso 1 1 calc R . .
H33B H -0.0087 0.5132 0.5143 0.128 Uiso 1 1 calc R . .
H33C H 0.0656 0.5632 0.4904 0.128 Uiso 1 1 calc R . .
C34 C 0.1543(2) 0.9086(2) 0.7402(3) 0.0402(9) Uani 1 1 d . . .
C35 C 0.0739(2) 0.9112(2) 0.7697(4) 0.0442(10) Uani 1 1 d . . .
H35 H 0.0482 0.9525 0.7994 0.053 Uiso 1 1 calc R . .
C36 C 0.0394(3) 0.8420(3) 0.7471(4) 0.0485(11) Uani 1 1 d . . .
H36 H -0.0134 0.8295 0.7579 0.058 Uiso 1 1 calc R . .
C37 C 0.0965(3) 0.7951(3) 0.7060(4) 0.0512(11) Uani 1 1 d . . .
H37 H 0.0895 0.7451 0.6854 0.061 Uiso 1 1 calc R . .
C38 C 0.1675(3) 0.8364(2) 0.7008(4) 0.0472(11) Uani 1 1 d . . .
H38 H 0.2155 0.8184 0.6751 0.057 Uiso 1 1 calc R . .
C39 C 0.1667(3) 1.0701(3) 0.7850(5) 0.0600(13) Uani 1 1 d . . .
H39A H 0.1454 1.0596 0.8543 0.090 Uiso 1 1 calc R . .
H39B H 0.1243 1.0792 0.7358 0.090 Uiso 1 1 calc R . .
H39C H 0.2000 1.1139 0.7887 0.090 Uiso 1 1 calc R . .
C40 C 0.2565(4) 1.0009(4) 0.6007(4) 0.0772(18) Uani 1 1 d . . .
H40A H 0.2878 1.0458 0.5943 0.116 Uiso 1 1 calc R . .
H40B H 0.2109 1.0049 0.5555 0.116 Uiso 1 1 calc R . .
H40C H 0.2873 0.9580 0.5796 0.116 Uiso 1 1 calc R . .
C41 C 0.3096(3) 0.9721(3) 0.8252(4) 0.0540(12) Uani 1 1 d . . .
H41A H 0.3248 0.9201 0.8200 0.081 Uiso 1 1 calc R . .
H41B H 0.2960 0.9836 0.8977 0.081 Uiso 1 1 calc R . .
H41C H 0.3529 1.0035 0.8032 0.081 Uiso 1 1 calc R . .
C42 C 0.2056(3) 0.7647(3) 0.8800(4) 0.0530(12) Uani 1 1 d . . .
C43 C 0.1634(2) 0.8899(3) 0.9551(4) 0.0457(10) Uani 1 1 d . . .
O1 O 0.2572(2) 0.7267(2) 0.8949(3) 0.0761(12) Uani 1 1 d . . .
O2 O 0.1878(2) 0.92956(19) 1.0158(3) 0.0593(9) Uani 1 1 d . . .
P1 P 0.04623(5) 0.77604(5) 0.96456(8) 0.0335(2) Uani 1 1 d . . .
Si1 Si 0.22471(7) 0.98947(7) 0.73956(10) 0.0435(3) Uani 1 1 d . . .
Fe1 Fe 0.12969(3) 0.82907(3) 0.85666(5) 0.03821(15) Uani 1 1 d . . .
F1 F 0.2220(2) 0.6577(2) 0.6854(3) 0.1041(14) Uani 1 1 d . . .
F2 F 0.2180(4) 0.6879(5) 0.5241(5) 0.214(4) Uani 1 1 d . . .
F3 F 0.3058(3) 0.7321(3) 0.6173(6) 0.165(3) Uani 1 1 d . . .
F4 F 0.3419(5) 0.6178(7) 0.6611(7) 0.269(6) Uani 1 1 d . . .
F5 F 0.2445(6) 0.5766(3) 0.5635(7) 0.219(4) Uani 1 1 d . . .
F6 F 0.3400(5) 0.6529(4) 0.5023(5) 0.184(3) Uani 1 1 d . . .
P2 P 0.27840(11) 0.65242(9) 0.59271(13) 0.0736(4) Uani 1 1 d . . .

loop_
_atom_site_aniso_label
_atom_site_aniso_U_11
_atom_site_aniso_U_22
_atom_site_aniso_U_33
_atom_site_aniso_U_23
_atom_site_aniso_U_13
_atom_site_aniso_U_12
C1 0.0357(19) 0.034(2) 0.040(2) 0.0034(17) -0.0050(17) 0.0053(16)
C2 0.0294(18) 0.037(2) 0.042(2) 0.0028(18) -0.0031(17) 0.0070(16)
C3 0.037(2) 0.033(2) 0.038(2) 0.0005(17) -0.0046(17) 0.0019(16)
C4 0.034(2) 0.037(2) 0.036(2) -0.0030(17) -0.0037(17) -0.0039(16)
C5 0.035(2) 0.030(2) 0.045(2) 0.0022(17) -0.0068(18) -0.0020(16)
C6 0.041(2) 0.037(2) 0.053(3) 0.0101(19) 0.010(2) 0.0076(18)
C7 0.060(3) 0.035(2) 0.053(3) 0.000(2) 0.013(2) 0.005(2)
C8 0.106(5) 0.037(3) 0.103(5) -0.005(3) 0.050(4) 0.009(3)
C9 0.112(5) 0.065(4) 0.122(6) 0.061(4) 0.062(5) 0.052(4)
C10 0.070(4) 0.071(4) 0.132(7) 0.053(5) 0.032(4) 0.032(3)
C11 0.047(3) 0.071(3) 0.078(3) 0.040(3) 0.013(3) 0.023(2)
C12 0.088(4) 0.070(4) 0.101(5) -0.018(4) -0.013(4) 0.004(3)
C13 0.158(8) 0.064(4) 0.193(9) 0.068(5) 0.079(7) 0.046(5)
C14 0.035(2) 0.036(2) 0.042(2) 0.0057(18) -0.0056(17) -0.0011(16)
C15 0.049(2) 0.040(2) 0.049(2) 0.005(2) -0.005(2) 0.0034(19)
C16 0.053(2) 0.058(3) 0.038(2) 0.003(2) 0.004(2) 0.006(2)
C17 0.046(2) 0.066(3) 0.052(3) 0.022(2) 0.006(2) 0.003(2)
C18 0.054(3) 0.047(3) 0.062(3) 0.013(2) 0.004(2) -0.012(2)
C19 0.053(2) 0.039(2) 0.044(2) 0.0004(19) 0.000(2) -0.002(2)
C20 0.0334(19) 0.028(2) 0.038(2) -0.0020(16) -0.0077(17) -0.0004(15)
C21 0.036(2) 0.027(2) 0.042(2) -0.0020(17) -0.0048(18) 0.0027(16)
C22 0.034(2) 0.035(2) 0.054(3) -0.0023(19) -0.0048(19) 0.0027(17)
C23 0.036(2) 0.045(3) 0.063(3) 0.000(2) -0.017(2) 0.0070(19)
C24 0.054(3) 0.043(3) 0.049(2) 0.005(2) -0.015(2) 0.006(2)
C25 0.038(2) 0.036(2) 0.048(2) 0.0038(19) 0.0016(19) 0.0027(16)
C26 0.037(2) 0.036(2) 0.042(2) -0.0003(17) 0.0020(17) -0.0121(17)
C27 0.054(3) 0.035(2) 0.046(2) -0.0016(19) 0.003(2) -0.0049(19)
C28 0.070(3) 0.042(3) 0.054(3) -0.007(2) -0.001(2) 0.003(2)
C29 0.071(3) 0.049(3) 0.047(3) -0.005(2) 0.000(2) -0.017(2)
C30 0.054(3) 0.057(3) 0.044(3) 0.000(2) -0.010(2) -0.007(2)
C31 0.048(2) 0.042(2) 0.045(3) -0.001(2) -0.003(2) -0.0083(18)
C32 0.063(3) 0.050(3) 0.051(3) 0.002(2) -0.005(2) 0.010(2)
C33 0.117(5) 0.087(5) 0.053(3) -0.023(3) 0.001(3) -0.014(4)
C34 0.043(2) 0.039(2) 0.039(2) 0.0072(18) 0.0003(19) -0.0024(18)
C35 0.045(2) 0.037(2) 0.050(2) 0.0073(19) -0.0025(19) 0.0013(18)
C36 0.047(2) 0.046(3) 0.053(3) 0.011(2) -0.003(2) -0.007(2)
C37 0.065(3) 0.043(3) 0.045(2) 0.003(2) -0.004(2) -0.016(2)
C38 0.055(3) 0.040(3) 0.046(3) 0.0004(19) 0.011(2) -0.002(2)
C39 0.058(3) 0.042(3) 0.080(4) 0.004(2) -0.005(3) -0.005(2)
C40 0.077(4) 0.102(5) 0.053(3) 0.004(3) 0.012(3) -0.036(3)
C41 0.045(2) 0.053(3) 0.064(3) 0.007(2) 0.001(2) 0.001(2)
C42 0.050(2) 0.053(3) 0.056(3) 0.003(2) 0.006(2) -0.002(2)
C43 0.043(2) 0.041(2) 0.054(3) 0.005(2) 0.000(2) -0.0064(19)
O1 0.058(2) 0.092(3) 0.078(3) 0.005(2) 0.000(2) 0.035(2)
O2 0.065(2) 0.054(2) 0.060(2) -0.0097(17) -0.0033(17) -0.0152(17)
P1 0.0316(4) 0.0300(5) 0.0387(5) 0.0012(4) -0.0022(4) -0.0006(4)
Si1 0.0416(6) 0.0431(7) 0.0457(6) 0.0048(5) 0.0037(5) -0.0052(5)
Fe1 0.0371(3) 0.0338(3) 0.0437(3) 0.0017(3) 0.0018(3) -0.0024(2)
F1 0.109(3) 0.119(3) 0.084(3) -0.003(2) 0.041(2) 0.000(2)
F2 0.200(7) 0.285(10) 0.157(6) 0.064(6) -0.105(6) -0.040(6)
F3 0.116(3) 0.132(4) 0.248(7) -0.097(5) 0.087(4) -0.051(3)
F4 0.200(7) 0.380(14) 0.228(8) 0.114(9) 0.025(7) 0.185(9)
F5 0.339(10) 0.083(4) 0.235(8) -0.068(4) 0.111(8) -0.028(5)
F6 0.216(6) 0.187(6) 0.148(5) -0.026(5) 0.111(5) 0.021(5)
P2 0.1009(12) 0.0637(10) 0.0562(8) -0.0097(7) 0.0164(8) 0.0003(9)

loop_
_atom_type_symbol
_atom_type_description
_atom_type_scat_dispersion_real
_atom_type_scat_dispersion_imag
_atom_type_scat_source
C C 0.0033 0.0016 'International Tables Vol C Tables 4.2.6.8 and 6.1.1.4'
H H 0.0000 0.0000 'International Tables Vol C Tables 4.2.6.8 and 6.1.1.4'
O O 0.0106 0.0060 'International Tables Vol C Tables 4.2.6.8 and 6.1.1.4'
F F 0.0171 0.0103 'International Tables Vol C Tables 4.2.6.8 and 6.1.1.4'
P P 0.1023 0.0942 'International Tables Vol C Tables 4.2.6.8 and 6.1.1.4'
Si Si 0.0817 0.0704 'International Tables Vol C Tables 4.2.6.8 and 6.1.1.4'
Fe Fe 0.3463 0.8444 'International Tables Vol C Tables 4.2.6.8 and 6.1.1.4'

loop_
_geom_angle_atom_site_label_1
_geom_angle_atom_site_label_2
_geom_angle_atom_site_label_3
_geom_angle
_geom_angle_site_symmetry_1
_geom_angle_site_symmetry_3
_geom_angle_publ_flag
C2 C1 C6 126.8(4) . . ?
C2 C1 P1 111.8(3) . . ?
C6 C1 P1 121.3(3) . . ?
C1 C2 C3 121.6(4) . . ?
C14 C3 C4 115.1(3) . . ?
C14 C3 C2 111.0(3) . . ?
C4 C3 C2 106.1(3) . . ?
C14 C3 C20 111.6(3) . . ?
C4 C3 C20 106.0(3) . . ?
C2 C3 C20 106.3(3) . . ?
C5 C4 C3 121.0(4) . . ?
C4 C5 C26 124.2(4) . . ?
C4 C5 P1 112.8(3) . . ?
C26 C5 P1 123.0(3) . . ?
C7 C6 C11 120.5(4) . . ?
C7 C6 C1 119.7(4) . . ?
C11 C6 C1 119.8(4) . . ?
C6 C7 C12 122.2(5) . . ?
C6 C7 C8 117.5(5) . . ?
C12 C7 C8 120.1(6) . . ?
C9 C8 C7 121.0(6) . . ?
C10 C9 C8 119.9(6) . . ?
C10 C9 C13 123.0(8) . . ?
C8 C9 C13 117.1(9) . . ?
C11 C10 C9 120.9(7) . . ?
C10 C11 C6 120.2(7) . . ?
C15 C14 C19 118.2(4) . . ?
C15 C14 C3 117.9(4) . . ?
C19 C14 C3 123.8(4) . . ?
C16 C15 C14 121.0(4) . . ?
C15 C16 C17 120.8(5) . . ?
C16 C17 C18 118.0(4) . . ?
C19 C18 C17 122.1(4) . . ?
C18 C19 C14 119.9(4) . . ?
C25 C20 C21 118.8(4) . . ?
C25 C20 C3 123.9(4) . . ?
C21 C20 C3 117.4(3) . . ?
C22 C21 C20 121.1(4) . . ?
C22 C21 P1 125.5(3) . . ?
C20 C21 P1 113.4(3) . . ?
C21 C22 C23 119.3(4) . . ?
C24 C23 C22 120.9(4) . . ?
C23 C24 C25 120.5(4) . . ?
C20 C25 C24 119.3(4) . . ?
C27 C26 C31 120.3(4) . . ?
C27 C26 C5 120.5(4) . . ?
C31 C26 C5 119.3(4) . . ?
C26 C27 C28 118.0(4) . . ?
C26 C27 C32 122.8(4) . . ?
C28 C27 C32 119.2(4) . . ?
C29 C28 C27 122.1(5) . . ?
C30 C29 C28 118.6(5) . . ?
C30 C29 C33 121.6(5) . . ?
C28 C29 C33 119.7(5) . . ?
C29 C30 C31 120.7(5) . . ?
C26 C31 C30 120.2(4) . . ?
C38 C34 C35 106.1(4) . . ?
C38 C34 Si1 127.2(3) . . ?
C35 C34 Si1 126.3(3) . . ?
C38 C34 Fe1 69.9(2) . . ?
C35 C34 Fe1 69.1(2) . . ?
Si1 C34 Fe1 130.9(2) . . ?
C36 C35 C34 108.9(4) . . ?
C36 C35 Fe1 71.1(3) . . ?
C34 C35 Fe1 70.9(2) . . ?
C37 C36 C35 108.4(4) . . ?
C37 C36 Fe1 70.3(3) . . ?
C35 C36 Fe1 69.6(3) . . ?
C36 C37 C38 107.6(4) . . ?
C36 C37 Fe1 70.8(3) . . ?
C38 C37 Fe1 70.0(3) . . ?
C34 C38 C37 109.0(4) . . ?
C34 C38 Fe1 70.8(2) . . ?
C37 C38 Fe1 70.0(3) . . ?
O1 C42 Fe1 176.0(4) . . ?
O2 C43 Fe1 177.1(4) . . ?
C21 P1 C5 96.96(18) . . ?
C21 P1 C1 95.95(18) . . ?
C5 P1 C1 98.14(19) . . ?
C21 P1 Fe1 119.14(13) . . ?
C5 P1 Fe1 121.39(14) . . ?
C1 P1 Fe1 119.77(14) . . ?
C41 Si1 C39 111.9(2) . . ?
C41 Si1 C40 110.4(3) . . ?
C39 Si1 C40 111.5(3) . . ?
C41 Si1 C34 111.8(2) . . ?
C39 Si1 C34 104.9(2) . . ?
C40 Si1 C34 106.0(2) . . ?
C43 Fe1 C42 92.6(2) . . ?
C43 Fe1 C35 95.12(19) . . ?
C42 Fe1 C35 153.4(2) . . ?
C43 Fe1 C38 122.21(19) . . ?
C42 Fe1 C38 88.4(2) . . ?
C35 Fe1 C38 66.00(18) . . ?
C43 Fe1 C37 157.4(2) . . ?
C42 Fe1 C37 99.4(2) . . ?
C35 Fe1 C37 66.05(19) . . ?
C38 Fe1 C37 39.98(19) . . ?
C43 Fe1 C36 130.3(2) . . ?
C42 Fe1 C36 136.8(2) . . ?
C35 Fe1 C36 39.38(17) . . ?
C38 Fe1 C36 65.93(19) . . ?
C37 Fe1 C36 38.9(2) . . ?
C43 Fe1 C34 90.73(18) . . ?
C42 Fe1 C34 114.55(19) . . ?
C35 Fe1 C34 40.07(16) . . ?
C38 Fe1 C34 39.26(17) . . ?
C37 Fe1 C34 66.89(17) . . ?
C36 Fe1 C34 66.74(17) . . ?
C43 Fe1 P1 92.27(15) . . ?
C42 Fe1 P1 95.22(15) . . ?
C35 Fe1 P1 109.85(13) . . ?
C38 Fe1 P1 145.18(14) . . ?
C37 Fe1 P1 105.52(13) . . ?
C36 Fe1 P1 88.93(13) . . ?
C34 Fe1 P1 149.91(12) . . ?
F2 P2 F4 178.2(5) . . ?
F2 P2 F5 88.5(5) . . ?
F4 P2 F5 92.7(6) . . ?
F2 P2 F1 89.1(4) . . ?
F4 P2 F1 92.2(4) . . ?
F5 P2 F1 90.1(3) . . ?
F2 P2 F3 86.2(4) . . ?
F4 P2 F3 92.6(6) . . ?
F5 P2 F3 174.7(5) . . ?
F1 P2 F3 88.8(3) . . ?
F2 P2 F6 92.1(4) . . ?
F4 P2 F6 86.5(4) . . ?
F5 P2 F6 94.8(4) . . ?
F1 P2 F6 175.0(4) . . ?
F3 P2 F6 86.4(3) . . ?

loop_
_geom_bond_atom_site_label_1
_geom_bond_atom_site_label_2
_geom_bond_distance
_geom_bond_site_symmetry_2
_geom_bond_publ_flag
C1 C2 1.330(6) . ?
C1 C6 1.485(6) . ?
C1 P1 1.852(4) . ?
C2 C3 1.537(5) . ?
C3 C14 1.528(6) . ?
C3 C4 1.528(6) . ?
C3 C20 1.553(5) . ?
C4 C5 1.324(6) . ?
C5 C26 1.491(6) . ?
C5 P1 1.847(4) . ?
C6 C7 1.378(7) . ?
C6 C11 1.415(7) . ?
C7 C12 1.395(8) . ?
C7 C8 1.416(7) . ?
C8 C9 1.389(11) . ?
C9 C10 1.361(11) . ?
C9 C13 1.554(8) . ?
C10 C11 1.357(8) . ?
C14 C15 1.395(6) . ?
C14 C19 1.405(6) . ?
C15 C16 1.387(6) . ?
C16 C17 1.388(7) . ?
C17 C18 1.390(7) . ?
C18 C19 1.378(6) . ?
C20 C25 1.393(6) . ?
C20 C21 1.397(6) . ?
C21 C22 1.376(6) . ?
C21 P1 1.832(4) . ?
C22 C23 1.390(6) . ?
C23 C24 1.348(7) . ?
C24 C25 1.411(6) . ?
C26 C27 1.388(6) . ?
C26 C31 1.393(6) . ?
C27 C28 1.403(7) . ?
C27 C32 1.507(6) . ?
C28 C29 1.390(7) . ?
C29 C30 1.370(7) . ?
C29 C33 1.518(7) . ?
C30 C31 1.394(7) . ?
C34 C38 1.419(6) . ?
C34 C35 1.442(6) . ?
C34 Si1 1.904(4) . ?
C34 Fe1 2.117(4) . ?
C35 C36 1.417(6) . ?
C35 Fe1 2.093(4) . ?
C36 C37 1.405(7) . ?
C36 Fe1 2.113(5) . ?
C37 C38 1.440(7) . ?
C37 Fe1 2.106(5) . ?
C38 Fe1 2.106(4) . ?
C39 Si1 1.864(5) . ?
C40 Si1 1.873(5) . ?
C41 Si1 1.860(5) . ?
C42 O1 1.143(5) . ?
C42 Fe1 1.780(5) . ?
C43 O2 1.138(5) . ?
C43 Fe1 1.774(5) . ?
P1 Fe1 2.2165(12) . ?
F1 P2 1.539(4) . ?
F2 P2 1.509(6) . ?
F3 P2 1.550(5) . ?
F4 P2 1.537(7) . ?
F5 P2 1.538(6) . ?
F6 P2 1.574(5) . ?
